data_7218254
loop_
_publ_author_name
'Singh, Suryabhan'
'Bhattacharya, Subrato'

_publ_section_title
;
 Studies of structural diversity due to inter-/intra-molecular hydrogen
 bonding and photoluminescent properties in thiocarboxylate Cu(I) and
 Ag(I) complexes
;
_journal_name_full 'RSC Adv.'
_journal_paper_doi 10.1039/C4RA07883G
_journal_year 2014
_chemical_formula_sum 'C48 H40 Cu4 N4 O4 S12'
_chemical_formula_weight 1375.88
_space_group_IT_number 2
_symmetry_cell_setting triclinic
_symmetry_Int_Tables_number 2
_symmetry_space_group_name_Hall '-P 1'
_symmetry_space_group_name_H-M 'P -1'
_atom_sites_solution_hydrogens geom
_atom_sites_solution_primary direct
_atom_sites_solution_secondary difmap
_audit_creation_method SHELXL-97
_cell_angle_alpha 82.590(5)
_cell_angle_beta 83.221(5)
_cell_angle_gamma 86.617(5)
_cell_formula_units_Z 1
_cell_length_a 8.553(5)
_cell_length_b 11.605(5)
_cell_length_c 14.138(5)
_cell_measurement_temperature 293(2)
_cell_volume 1380.5(11)
_computing_structure_refinement 'SHELXL-97 (Sheldrick, 1997)'
_diffrn_ambient_temperature 293(2)
_diffrn_measured_fraction_theta_full 0.999
_diffrn_measured_fraction_theta_max 0.835
_diffrn_radiation_monochromator graphite
_diffrn_radiation_type MoK\a
_diffrn_radiation_wavelength 0.71073
_diffrn_reflns_av_R_equivalents 0.0553
_diffrn_reflns_av_sigmaI/netI 0.1263
_diffrn_reflns_limit_h_max 11
_diffrn_reflns_limit_h_min -11
_diffrn_reflns_limit_k_max 12
_diffrn_reflns_limit_k_min -14
_diffrn_reflns_limit_l_max 19
_diffrn_reflns_limit_l_min -18
_diffrn_reflns_number 10987
_diffrn_reflns_theta_full 25.00
_diffrn_reflns_theta_max 29.22
_diffrn_reflns_theta_min 2.92
_diffrn_source 'fine-focus sealed tube'
_exptl_absorpt_coefficient_mu 2.020
_exptl_absorpt_correction_T_max 1.00000
_exptl_absorpt_correction_T_min 0.74860
_exptl_absorpt_correction_type multi-scan
_exptl_crystal_colour Yellow
_exptl_crystal_density_diffrn 1.655
_exptl_crystal_density_method 'not measured'
_exptl_crystal_description Rectangular
_exptl_crystal_F_000 696
_exptl_crystal_recrystallization_method 'Chloroform and toluene'
_exptl_crystal_size_max 0.38
_exptl_crystal_size_mid 0.36
_exptl_crystal_size_min 0.35
_refine_diff_density_max 0.692
_refine_diff_density_min -0.431
_refine_diff_density_rms 0.101
_refine_ls_extinction_method none
_refine_ls_goodness_of_fit_ref 0.984
_refine_ls_hydrogen_treatment mixed
_refine_ls_matrix_type full
_refine_ls_number_parameters 333
_refine_ls_number_reflns 6259
_refine_ls_number_restraints 4
_refine_ls_restrained_S_all 0.984
_refine_ls_R_factor_all 0.1532
_refine_ls_R_factor_gt 0.0680
_refine_ls_shift/su_max 0.000
_refine_ls_shift/su_mean 0.000
_refine_ls_structure_factor_coef Fsqd
_refine_ls_weighting_details 'calc w=1/[\s^2^(Fo^2^)+(0.0516P)^2^+0.0000P] where P=(Fo^2^+2Fc^2^)/3'
_refine_ls_weighting_scheme calc
_refine_ls_wR_factor_gt 0.1211
_refine_ls_wR_factor_ref 0.1626
_reflns_number_gt 3091
_reflns_number_total 6259
_reflns_threshold_expression >2sigma(I)
_cod_data_source_file c4ra07883g2.cif
_cod_data_source_block cutba-mt3
_cod_database_code 7218254

loop_
_symmetry_equiv_pos_as_xyz
'x, y, z'
'-x, -y, -z'

loop_
_atom_site_label
_atom_site_type_symbol
_atom_site_fract_x
_atom_site_fract_y
_atom_site_fract_z
_atom_site_U_iso_or_equiv
_atom_site_adp_type
_atom_site_occupancy
_atom_site_symmetry_multiplicity
_atom_site_calc_flag
_atom_site_refinement_flags
Cu1 Cu 0.65336(9) 0.01763(7) 0.43869(5) 0.0471(3) Uani 1 1 d .
Cu2 Cu 0.45481(9) 0.15751(7) 0.34967(6) 0.0521(3) Uani 1 1 d .
S1 S 0.54645(19) -0.02829(14) 0.30798(12) 0.0453(4) Uani 1 1 d .
S2 S 0.76039(19) -0.12059(14) 0.54318(12) 0.0459(4) Uani 1 1 d .
S3 S 0.6690(2) 0.20323(14) 0.47497(12) 0.0512(5) Uani 1 1 d .
S5 S 0.5136(2) 0.29894(15) 0.22777(12) 0.0597(5) Uani 1 1 d .
S4 S 0.8867(2) 0.39433(17) 0.41071(16) 0.0721(6) Uani 1 1 d .
S6 S 0.5493(3) 0.55540(18) 0.20207(15) 0.0885(7) Uani 1 1 d .
C5 C 0.6616(9) -0.1476(6) -0.0477(5) 0.066(2) Uani 1 1 d .
H5 H 0.6556 -0.1788 -0.1045 0.079 Uiso 1 1 calc R
O2 O 0.7239(5) -0.3219(4) 0.4844(3) 0.0649(14) Uani 1 1 d .
O1 O 0.8045(5) 0.0585(4) 0.2126(3) 0.0626(14) Uani 1 1 d .
C2 C 0.6771(7) -0.0545(5) 0.1222(4) 0.0372(14) Uani 1 1 d .
N1 N 0.8857(7) 0.2207(6) 0.3209(5) 0.0565(17) Uani 1 1 d .
N2 N 0.4320(7) 0.4467(5) 0.3564(5) 0.0571(17) Uani 1 1 d .
C9 C 0.9068(7) -0.2099(5) 0.3797(4) 0.0437(16) Uani 1 1 d .
C3 C 0.5500(7) -0.1155(5) 0.1100(5) 0.0477(16) Uani 1 1 d .
H3 H 0.4674 -0.1253 0.1589 0.057 Uiso 1 1 calc R
C1 C 0.6925(7) -0.0004(5) 0.2101(4) 0.0421(15) Uani 1 1 d .
C15 C 0.8143(7) 0.2620(5) 0.3969(5) 0.0440(16) Uani 1 1 d .
C14 C 0.8994(8) -0.2804(6) 0.3088(5) 0.061(2) Uani 1 1 d .
H14 H 0.8274 -0.3389 0.3180 0.073 Uiso 1 1 calc R
C18 C 0.4886(7) 0.4275(5) 0.2705(5) 0.0471(16) Uani 1 1 d .
C4 C 0.5435(9) -0.1625(6) 0.0257(5) 0.061(2) Uani 1 1 d .
H4 H 0.4573 -0.2048 0.0190 0.073 Uiso 1 1 calc R
C7 C 0.7964(8) -0.0398(6) 0.0470(5) 0.0551(19) Uani 1 1 d .
H7 H 0.8829 0.0023 0.0535 0.066 Uiso 1 1 calc R
C6 C 0.7895(9) -0.0863(7) -0.0374(5) 0.065(2) Uani 1 1 d .
H6 H 0.8711 -0.0761 -0.0870 0.078 Uiso 1 1 calc R
C12 C 1.1077(9) -0.1765(8) 0.2111(6) 0.071(2) Uani 1 1 d .
H12 H 1.1747 -0.1645 0.1543 0.086 Uiso 1 1 calc R
C8 C 0.7925(7) -0.2327(6) 0.4673(5) 0.0459(16) Uani 1 1 d .
C10 C 1.0142(7) -0.1241(6) 0.3652(5) 0.0522(18) Uani 1 1 d .
H10 H 1.0189 -0.0757 0.4122 0.063 Uiso 1 1 calc R
C13 C 0.9990(9) -0.2637(7) 0.2243(5) 0.070(2) Uani 1 1 d .
H13 H 0.9935 -0.3106 0.1762 0.084 Uiso 1 1 calc R
C11 C 1.1144(8) -0.1096(7) 0.2819(6) 0.069(2) Uani 1 1 d .
H11 H 1.1884 -0.0526 0.2740 0.083 Uiso 1 1 calc R
C20 C 0.4629(10) 0.6419(6) 0.2929(6) 0.082(3) Uani 1 1 d .
H20A H 0.5337 0.7014 0.3007 0.099 Uiso 1 1 calc R
H20B H 0.3645 0.6796 0.2752 0.099 Uiso 1 1 calc R
C16 C 1.0032(9) 0.2895(8) 0.2617(6) 0.084(3) Uani 1 1 d .
H16A H 0.9719 0.3096 0.1977 0.101 Uiso 1 1 calc R
H16B H 1.1032 0.2456 0.2567 0.101 Uiso 1 1 calc R
C17 C 1.0192(10) 0.3941(8) 0.3047(7) 0.107(3) Uani 1 1 d .
H17A H 0.9967 0.4620 0.2599 0.128 Uiso 1 1 calc R
H17B H 1.1264 0.3975 0.3198 0.128 Uiso 1 1 calc R
C19 C 0.4350(13) 0.5636(7) 0.3819(6) 0.106(3) Uani 1 1 d .
H19A H 0.5184 0.5681 0.4220 0.127 Uiso 1 1 calc R
H19B H 0.3354 0.5847 0.4170 0.127 Uiso 1 1 calc R
C24 C 0.920(6) 0.593(2) -0.013(2) 0.35(2) Uani 1 1 d D
C22 C 0.953(4) 0.410(4) 0.002(2) 0.75(10) Uani 1 1 d D
C23 C 1.043(3) 0.509(3) -0.015(10) 0.96(11) Uani 1 1 d D
C21 C 0.779(2) 0.426(4) -0.016(2) 0.37(3) Uani 1 1 d D
H2 H 0.410(7) 0.392(5) 0.396(4) 0.05(2) Uiso 1 1 d .
H1 H 0.850(7) 0.164(6) 0.305(5) 0.05(2) Uiso 1 1 d .

loop_
_atom_site_aniso_label
_atom_site_aniso_U_11
_atom_site_aniso_U_22
_atom_site_aniso_U_33
_atom_site_aniso_U_23
_atom_site_aniso_U_13
_atom_site_aniso_U_12
Cu1 0.0565(5) 0.0385(5) 0.0448(5) -0.0054(4) 0.0013(4) -0.0033(4)
Cu2 0.0614(5) 0.0365(5) 0.0554(6) -0.0071(4) 0.0065(4) 0.0009(4)
S1 0.0561(10) 0.0348(9) 0.0447(10) -0.0116(8) 0.0044(8) -0.0058(8)
S2 0.0577(10) 0.0363(9) 0.0439(10) -0.0069(8) -0.0030(8) -0.0042(8)
S3 0.0657(11) 0.0358(10) 0.0520(11) -0.0117(8) 0.0033(9) -0.0068(8)
S5 0.0953(14) 0.0412(11) 0.0427(11) -0.0081(8) -0.0020(10) -0.0088(10)
S4 0.0853(14) 0.0469(12) 0.0858(15) -0.0196(11) 0.0071(12) -0.0245(10)
S6 0.154(2) 0.0487(13) 0.0600(14) 0.0070(10) -0.0019(14) -0.0267(14)
C5 0.087(6) 0.063(5) 0.053(5) -0.020(4) -0.025(5) 0.002(4)
O2 0.084(3) 0.036(3) 0.070(3) -0.014(3) 0.025(3) -0.020(3)
O1 0.055(3) 0.080(4) 0.057(3) -0.033(3) 0.013(2) -0.025(3)
C2 0.045(4) 0.030(3) 0.037(4) -0.005(3) -0.003(3) -0.004(3)
N1 0.054(4) 0.054(4) 0.064(4) -0.017(4) -0.001(3) -0.015(3)
N2 0.077(4) 0.033(4) 0.058(4) -0.006(3) 0.013(4) -0.013(3)
C9 0.048(4) 0.038(4) 0.043(4) -0.002(3) 0.001(3) 0.001(3)
C3 0.055(4) 0.044(4) 0.045(4) -0.009(3) -0.001(3) -0.009(3)
C1 0.046(4) 0.036(4) 0.046(4) -0.015(3) -0.003(3) 0.002(3)
C15 0.050(4) 0.037(4) 0.046(4) -0.005(3) -0.012(3) -0.001(3)
C14 0.068(5) 0.052(5) 0.060(5) -0.016(4) 0.012(4) -0.005(4)
C18 0.055(4) 0.040(4) 0.046(4) -0.002(3) -0.001(3) -0.012(3)
C4 0.074(5) 0.052(5) 0.061(5) -0.015(4) -0.017(4) -0.010(4)
C7 0.056(4) 0.062(5) 0.051(4) -0.020(4) -0.001(4) -0.015(4)
C6 0.071(5) 0.076(6) 0.051(5) -0.026(4) 0.006(4) -0.011(4)
C12 0.059(5) 0.091(7) 0.055(5) 0.001(5) 0.016(4) 0.005(5)
C8 0.046(4) 0.035(4) 0.054(4) -0.003(3) 0.000(3) 0.001(3)
C10 0.043(4) 0.055(5) 0.057(5) -0.002(4) 0.001(4) -0.014(3)
C13 0.081(5) 0.076(6) 0.052(5) -0.022(4) 0.014(4) -0.004(5)
C11 0.052(5) 0.074(6) 0.076(6) 0.003(5) 0.009(4) -0.019(4)
C20 0.108(6) 0.033(4) 0.103(7) -0.006(5) -0.003(5) -0.002(4)
C16 0.087(6) 0.091(7) 0.075(6) -0.010(5) 0.008(5) -0.045(5)
C17 0.105(7) 0.080(7) 0.131(9) -0.025(6) 0.038(7) -0.044(6)
C19 0.182(10) 0.048(6) 0.081(7) -0.019(5) 0.035(7) -0.037(6)
C24 0.65(5) 0.21(2) 0.114(19) 0.024(15) 0.03(2) 0.31(3)
C22 1.5(3) 0.65(11) 0.08(3) -0.12(5) 0.27(7) -0.02(14)
C23 1.7(3) 1.03(19) 0.05(7) -0.06(7) -0.03(9) 0.43(16)
C21 0.211(18) 0.68(7) 0.26(3) -0.31(4) 0.15(2) -0.25(3)

loop_
_atom_type_symbol
_atom_type_description
_atom_type_scat_dispersion_real
_atom_type_scat_dispersion_imag
_atom_type_scat_source
C C 0.0033 0.0016 'International Tables Vol C Tables 4.2.6.8 and 6.1.1.4'
H H 0.0000 0.0000 'International Tables Vol C Tables 4.2.6.8 and 6.1.1.4'
O O 0.0106 0.0060 'International Tables Vol C Tables 4.2.6.8 and 6.1.1.4'
S S 0.1246 0.1234 'International Tables Vol C Tables 4.2.6.8 and 6.1.1.4'
Cu Cu 0.3201 1.2651 'International Tables Vol C Tables 4.2.6.8 and 6.1.1.4'
N N 0.0061 0.0033 'International Tables Vol C Tables 4.2.6.8 and 6.1.1.4'

loop_
_geom_angle_atom_site_label_1
_geom_angle_atom_site_label_2
_geom_angle_atom_site_label_3
_geom_angle
_geom_angle_site_symmetry_1
_geom_angle_site_symmetry_3
S2 Cu1 S1 121.80(7) . .
S2 Cu1 S3 113.71(7) . .
S1 Cu1 S3 124.47(7) . .
S2 Cu1 Cu2 163.11(6) . .
S1 Cu1 Cu2 57.65(5) . .
S3 Cu1 Cu2 69.82(6) . .
S2 Cu1 Cu1 87.16(6) . 2_656
S1 Cu1 Cu1 90.99(6) . 2_656
S3 Cu1 Cu1 93.00(5) . 2_656
Cu2 Cu1 Cu1 76.06(5) . 2_656
S5 Cu2 S2 134.04(8) . 2_656
S5 Cu2 S1 111.47(7) . .
S2 Cu2 S1 104.19(7) 2_656 .
S5 Cu2 Cu1 126.77(7) . .
S2 Cu2 Cu1 97.28(6) 2_656 .
S1 Cu2 Cu1 54.63(5) . .
C1 S1 Cu1 105.5(2) . .
C1 S1 Cu2 105.2(2) . .
Cu1 S1 Cu2 67.72(5) . .
C8 S2 Cu1 98.0(2) . .
C8 S2 Cu2 109.6(2) . 2_656
Cu1 S2 Cu2 99.41(8) . 2_656
C15 S3 Cu1 105.5(2) . .
C18 S5 Cu2 108.5(2) . .
C15 S4 C17 92.4(4) . .
C18 S6 C20 92.1(3) . .
C4 C5 C6 119.6(6) . .
C4 C5 H5 120.2 . .
C6 C5 H5 120.2 . .
C3 C2 C7 118.0(5) . .
C3 C2 C1 124.0(6) . .
C7 C2 C1 118.0(5) . .
C15 N1 C16 118.1(6) . .
C15 N1 H1 117(5) . .
C16 N1 H1 124(5) . .
C18 N2 C19 118.5(7) . .
C18 N2 H2 119(5) . .
C19 N2 H2 122(5) . .
C10 C9 C14 119.3(6) . .
C10 C9 C8 124.6(6) . .
C14 C9 C8 116.1(6) . .
C2 C3 C4 120.6(6) . .
C2 C3 H3 119.7 . .
C4 C3 H3 119.7 . .
O1 C1 C2 119.7(5) . .
O1 C1 S1 123.0(5) . .
C2 C1 S1 117.3(4) . .
N1 C15 S3 128.0(5) . .
N1 C15 S4 111.3(5) . .
S3 C15 S4 120.8(4) . .
C9 C14 C13 119.9(7) . .
C9 C14 H14 120.0 . .
C13 C14 H14 120.0 . .
N2 C18 S5 127.2(5) . .
N2 C18 S6 110.7(5) . .
S5 C18 S6 122.0(4) . .
C5 C4 C3 120.8(6) . .
C5 C4 H4 119.6 . .
C3 C4 H4 119.6 . .
C6 C7 C2 121.4(6) . .
C6 C7 H7 119.3 . .
C2 C7 H7 119.3 . .
C5 C6 C7 119.6(7) . .
C5 C6 H6 120.2 . .
C7 C6 H6 120.2 . .
C11 C12 C13 119.2(7) . .
C11 C12 H12 120.4 . .
C13 C12 H12 120.4 . .
O2 C8 C9 121.2(6) . .
O2 C8 S2 122.1(5) . .
C9 C8 S2 116.6(5) . .
C11 C10 C9 120.4(7) . .
C11 C10 H10 119.8 . .
C9 C10 H10 119.8 . .
C14 C13 C12 119.9(7) . .
C14 C13 H13 120.0 . .
C12 C13 H13 120.0 . .
C12 C11 C10 121.3(7) . .
C12 C11 H11 119.3 . .
C10 C11 H11 119.3 . .
C19 C20 S6 107.1(5) . .
C19 C20 H20A 110.3 . .
S6 C20 H20A 110.3 . .
C19 C20 H20B 110.3 . .
S6 C20 H20B 110.3 . .
H20A C20 H20B 108.5 . .
N1 C16 C17 108.7(7) . .
N1 C16 H16A 110.0 . .
C17 C16 H16A 110.0 . .
N1 C16 H16B 110.0 . .
C17 C16 H16B 110.0 . .
H16A C16 H16B 108.3 . .
C16 C17 S4 109.5(6) . .
C16 C17 H17A 109.8 . .
S4 C17 H17A 109.8 . .
C16 C17 H17B 109.8 . .
S4 C17 H17B 109.8 . .
H17A C17 H17B 108.2 . .
N2 C19 C20 107.5(7) . .
N2 C19 H19A 110.2 . .
C20 C19 H19A 110.2 . .
N2 C19 H19B 110.2 . .
C20 C19 H19B 110.2 . .
H19A C19 H19B 108.5 . .
C22 C24 C23 73(3) 2_765 2_765
C22 C24 C23 45(3) 2_765 .
C23 C24 C23 36(7) 2_765 .
C23 C22 C24 83(4) 2_765 2_765
C23 C22 C23 36(9) 2_765 .
C24 C22 C23 57(3) 2_765 .
C23 C22 C21 93(4) 2_765 .
C24 C22 C21 175(5) 2_765 .
C23 C22 C21 117(2) . .
C23 C23 C22 100(10) 2_765 2_765
C23 C23 C24 83(9) 2_765 2_765
C22 C23 C24 144(10) 2_765 2_765
C23 C23 C22 45(4) 2_765 .
C22 C23 C22 144(9) 2_765 .
C24 C23 C22 50(3) 2_765 .
C23 C23 C24 61(4) 2_765 .
C22 C23 C24 53(4) 2_765 .
C24 C23 C24 144(7) 2_765 .
C22 C23 C24 99(3) . .
C23 C23 C21 133(10) 2_765 2_765
C22 C23 C21 55(3) 2_765 2_765
C24 C23 C21 96(5) 2_765 2_765
C22 C23 C21 144(6) . 2_765
C24 C23 C21 108(4) . 2_765
C22 C21 C23 32(2) . 2_765

loop_
_geom_bond_atom_site_label_1
_geom_bond_atom_site_label_2
_geom_bond_distance
_geom_bond_site_symmetry_2
Cu1 S2 2.2645(19) .
Cu1 S1 2.2904(19) .
Cu1 S3 2.2925(19) .
Cu1 Cu2 2.5992(14) .
Cu1 Cu1 2.987(2) 2_656
Cu2 S5 2.254(2) .
Cu2 S2 2.266(2) 2_656
Cu2 S1 2.3729(19) .
S1 C1 1.762(6) .
S2 C8 1.780(6) .
S2 Cu2 2.266(2) 2_656
S3 C15 1.676(7) .
S5 C18 1.673(6) .
S4 C15 1.732(6) .
S4 C17 1.769(8) .
S6 C18 1.735(7) .
S6 C20 1.795(8) .
C5 C4 1.362(9) .
C5 C6 1.371(9) .
C5 H5 0.9300 .
O2 C8 1.204(7) .
O1 C1 1.216(6) .
C2 C3 1.370(8) .
C2 C7 1.385(8) .
C2 C1 1.485(7) .
N1 C15 1.304(8) .
N1 C16 1.439(8) .
N1 H1 0.81(6) .
N2 C18 1.295(8) .
N2 C19 1.450(9) .
N2 H2 0.81(6) .
C9 C10 1.374(8) .
C9 C14 1.382(8) .
C9 C8 1.490(8) .
C3 C4 1.381(8) .
C3 H3 0.9300 .
C14 C13 1.383(9) .
C14 H14 0.9300 .
C4 H4 0.9300 .
C7 C6 1.380(8) .
C7 H7 0.9300 .
C6 H6 0.9300 .
C12 C11 1.353(9) .
C12 C13 1.395(10) .
C12 H12 0.9300 .
C10 C11 1.370(9) .
C10 H10 0.9300 .
C13 H13 0.9300 .
C11 H11 0.9300 .
C20 C19 1.458(10) .
C20 H20A 0.9700 .
C20 H20B 0.9700 .
C16 C17 1.446(10) .
C16 H16A 0.9700 .
C16 H16B 0.9700 .
C17 H17A 0.9700 .
C17 H17B 0.9700 .
C19 H19A 0.9700 .
C19 H19B 0.9700 .
C24 C22 1.12(6) 2_765
C24 C23 1.23(6) 2_765
C24 C23 1.40(2) .
C22 C23 1.00(6) 2_765
C22 C24 1.12(6) 2_765
C22 C23 1.40(2) .
C22 C21 1.53(2) .
C23 C23 0.82(15) 2_765
C23 C22 1.00(6) 2_765
C23 C24 1.23(6) 2_765
C23 C21 1.86(5) 2_765
C21 C23 1.86(5) 2_765
